data_4333127
loop_
_publ_author_name
'Dougan, Sarah J.'
'Melchart, Michael'
'Habtemariam, Abraha'
'Parsons, Simon'
'Sadler, Peter J.'

_publ_section_title
;
 Phenylazo-pyridine and Phenylazo-pyrazole Chlorido Ruthenium(II) Arene
 Complexes:&#x00A0; Arene Loss, Aquation, and Cancer Cell Cytotoxicity
;
_journal_issue 26
_journal_name_full 'Inorganic Chemistry'
_journal_page_first 10882
_journal_page_last 10894
_journal_paper_doi 10.1021/ic061460h
_journal_volume 45
_journal_year 2006
_chemical_formula_moiety 'C21 H23 Cl N3 Ru, F6 P'
_chemical_formula_sum 'C21 H23 Cl F6 N3 P Ru'
_chemical_formula_weight 598.91
_chemical_name_systematic
;
 ?
;
_space_group_IT_number 2
_symmetry_cell_setting triclinic
_symmetry_space_group_name_Hall '-P 1'
_symmetry_space_group_name_H-M 'P -1'
_atom_sites_solution_hydrogens geom
_atom_sites_solution_primary direct
_atom_sites_solution_secondary difmap
_audit_creation_method SHELXL-97
_cell_angle_alpha 84.6880(10)
_cell_angle_beta 72.951(2)
_cell_angle_gamma 89.7950(10)
_cell_formula_units_Z 2
_cell_length_a 9.1789(10)
_cell_length_b 9.7628(11)
_cell_length_c 13.0987(14)
_cell_measurement_reflns_used 4522
_cell_measurement_temperature 150(2)
_cell_measurement_theta_max 28.6685
_cell_measurement_theta_min 2.4145
_cell_volume 1117.1(2)
_computing_cell_refinement 'Bruker XSCANS'
_computing_data_collection 'Bruker XSCANS'
_computing_data_reduction 'Bruker SHELXTL'
_computing_molecular_graphics 'Bruker SHELXTL'
_computing_publication_material 'Bruker SHELXTL'
_computing_structure_refinement 'SHELXL-97 (Sheldrick, 1997)'
_computing_structure_solution 'SHELXS-97 (Sheldrick, 1990)'
_diffrn_ambient_temperature 150(2)
_diffrn_measured_fraction_theta_full 0.929
_diffrn_measured_fraction_theta_max 0.929
_diffrn_measurement_device_type 'CCD Area Detector'
_diffrn_measurement_method '\w scans'
_diffrn_radiation_monochromator graphite
_diffrn_radiation_source 'fine-focus sealed tube'
_diffrn_radiation_type MoK\a
_diffrn_radiation_wavelength 0.71073
_diffrn_reflns_av_R_equivalents 0.0188
_diffrn_reflns_av_sigmaI/netI 0.0378
_diffrn_reflns_limit_h_max 10
_diffrn_reflns_limit_h_min -10
_diffrn_reflns_limit_k_max 11
_diffrn_reflns_limit_k_min -11
_diffrn_reflns_limit_l_max 15
_diffrn_reflns_limit_l_min -14
_diffrn_reflns_number 5695
_diffrn_reflns_theta_full 25.00
_diffrn_reflns_theta_max 25.00
_diffrn_reflns_theta_min 1.63
_diffrn_standards_decay_% 0
_diffrn_standards_number 0
_exptl_absorpt_coefficient_mu 0.958
_exptl_absorpt_correction_T_max 0.452
_exptl_absorpt_correction_T_min 0.538
_exptl_absorpt_correction_type multi-scan
_exptl_absorpt_process_details 'SADABS - Bruker Nonius'
_exptl_crystal_colour 'Dark Green'
_exptl_crystal_density_diffrn 1.781
_exptl_crystal_density_method 'not measured'
_exptl_crystal_description Block
_exptl_crystal_F_000 600
_exptl_crystal_size_max 0.23
_exptl_crystal_size_mid 0.22
_exptl_crystal_size_min 0.18
_refine_diff_density_max 0.839
_refine_diff_density_min -0.544
_refine_diff_density_rms 0.087
_refine_ls_extinction_method none
_refine_ls_goodness_of_fit_ref 1.143
_refine_ls_hydrogen_treatment riding
_refine_ls_matrix_type full
_refine_ls_number_parameters 298
_refine_ls_number_reflns 3651
_refine_ls_number_restraints 0
_refine_ls_restrained_S_all 1.143
_refine_ls_R_factor_all 0.0369
_refine_ls_R_factor_gt 0.0350
_refine_ls_shift/su_max 0.001
_refine_ls_shift/su_mean 0.000
_refine_ls_structure_factor_coef Fsqd
_refine_ls_weighting_details 'calc w=1/[\s^2^(Fo^2^)+(0.0353P)^2^+1.4263P] where P=(Fo^2^+2Fc^2^)/3'
_refine_ls_weighting_scheme calc
_refine_ls_wR_factor_gt 0.0859
_refine_ls_wR_factor_ref 0.0872
_reflns_number_gt 3499
_reflns_number_total 3651
_reflns_threshold_expression >2sigma(I)
_cod_data_source_file ic061460hsup1.cif
_cod_data_source_block sd01ru
_cod_depositor_comments
;
The following automatic conversions were performed:

'_symmetry_cell_setting' value 'Triclinic' changed to 'triclinic'
according to /home/saulius/struct/CIF-dictionaries/cif_core.dic
dictionary named 'cif_core.dic' version 2.4.2 from
2011-04-26.

'_exptl_absorpt_correction_type' value 'multiscan'
changed to 'multi-scan' according to
/home/saulius/struct/CIF-dictionaries/cif_core.dic dictionary named
'cif_core.dic' version 2.4.2 from 2011-04-26.

Automatic conversion script
Id: cif_fix_values 1891 2012-01-12 08:04:46Z andrius 
;
_cod_original_sg_symbol_Hall -P1
_cod_original_sg_symbol_H-M P-1
_cod_database_code 4333127

loop_
_symmetry_equiv_pos_as_xyz
'x, y, z'
'-x, -y, -z'

loop_
_atom_site_label
_atom_site_type_symbol
_atom_site_fract_x
_atom_site_fract_y
_atom_site_fract_z
_atom_site_U_iso_or_equiv
_atom_site_adp_type
_atom_site_occupancy
_atom_site_symmetry_multiplicity
_atom_site_calc_flag
_atom_site_refinement_flags
Ru1 Ru 0.11084(3) 0.28616(3) 0.74489(2) 0.01682(11) Uani 1 1 d .
Cl1 Cl 0.06932(11) 0.41792(9) 0.59501(7) 0.0259(2) Uani 1 1 d .
C11 C -0.2363(5) 0.4361(4) 0.8143(4) 0.0334(10) Uani 1 1 d .
H11A H -0.3173 0.4569 0.8782 0.050 Uiso 1 1 calc R
H11B H -0.2777 0.3765 0.7727 0.050 Uiso 1 1 calc R
H11C H -0.1961 0.5219 0.7700 0.050 Uiso 1 1 calc R
C12 C -0.1107(4) 0.3642(4) 0.8476(3) 0.0250(8) Uani 1 1 d .
C13 C 0.0144(4) 0.4419(4) 0.8591(3) 0.0238(8) Uani 1 1 d .
H13A H 0.0268 0.5419 0.8329 0.029 Uiso 1 1 calc R
C14 C -0.1106(4) 0.2200(4) 0.8655(3) 0.0249(8) Uani 1 1 d .
H14A H -0.1853 0.1638 0.8437 0.030 Uiso 1 1 calc R
C15 C 0.1326(4) 0.3750(4) 0.8897(3) 0.0220(8) Uani 1 1 d .
H15A H 0.2274 0.4291 0.8843 0.026 Uiso 1 1 calc R
C16 C 0.0128(4) 0.1540(4) 0.8931(3) 0.0218(8) Uani 1 1 d .
H16A H 0.0210 0.0520 0.8914 0.026 Uiso 1 1 calc R
C17 C 0.1328(4) 0.2286(4) 0.9094(3) 0.0206(8) Uani 1 1 d .
C18 C 0.2531(4) 0.1558(4) 0.9523(3) 0.0254(8) Uani 1 1 d .
H18A H 0.2388 0.0545 0.9511 0.031 Uiso 1 1 calc R
C19 C 0.2211(5) 0.1853(5) 1.0694(3) 0.0349(10) Uani 1 1 d .
H19A H 0.1151 0.1596 1.1088 0.052 Uiso 1 1 calc R
H19B H 0.2384 0.2836 1.0726 0.052 Uiso 1 1 calc R
H19C H 0.2895 0.1317 1.1018 0.052 Uiso 1 1 calc R
C110 C 0.4166(5) 0.1951(5) 0.8885(4) 0.0384(11) Uani 1 1 d .
H11D H 0.4342 0.1756 0.8138 0.058 Uiso 1 1 calc R
H11E H 0.4865 0.1416 0.9195 0.058 Uiso 1 1 calc R
H11F H 0.4347 0.2935 0.8909 0.058 Uiso 1 1 calc R
C21 C 0.5373(4) 0.2090(4) 0.5265(3) 0.0264(9) Uani 1 1 d .
H21A H 0.5708 0.1377 0.4809 0.032 Uiso 1 1 calc R
C22 C 0.6351(5) 0.3156(4) 0.5282(3) 0.0291(9) Uani 1 1 d .
H22A H 0.7379 0.3181 0.4840 0.035 Uiso 1 1 calc R
C23 C 0.5830(4) 0.4177(4) 0.5940(3) 0.0245(8) Uani 1 1 d .
H23A H 0.6495 0.4913 0.5955 0.029 Uiso 1 1 calc R
C24 C 0.4325(4) 0.4132(4) 0.6585(3) 0.0224(8) Uani 1 1 d .
H24A H 0.3965 0.4853 0.7027 0.027 Uiso 1 1 calc R
N25 N 0.3371(3) 0.3089(3) 0.6593(2) 0.0187(6) Uani 1 1 d .
C26 C 0.3896(4) 0.2095(4) 0.5930(3) 0.0212(8) Uani 1 1 d .
N27 N 0.2845(4) 0.1076(3) 0.5905(2) 0.0219(7) Uani 1 1 d .
N28 N 0.1512(3) 0.1271(3) 0.6519(2) 0.0179(6) Uani 1 1 d .
C29 C 0.0387(4) 0.0269(4) 0.6487(3) 0.0198(8) Uani 1 1 d .
C210 C 0.0759(4) -0.1101(4) 0.6431(3) 0.0242(8) Uani 1 1 d .
H21B H 0.1753 -0.1391 0.6418 0.029 Uiso 1 1 calc R
C211 C -0.0347(5) -0.2043(4) 0.6393(3) 0.0292(9) Uani 1 1 d .
H21C H -0.0112 -0.2989 0.6359 0.035 Uiso 1 1 calc R
C212 C -0.1787(5) -0.1617(4) 0.6405(3) 0.0299(9) Uani 1 1 d .
H21D H -0.2538 -0.2269 0.6379 0.036 Uiso 1 1 calc R
C213 C -0.2134(5) -0.0248(4) 0.6453(3) 0.0295(9) Uani 1 1 d .
H21E H -0.3124 0.0040 0.6455 0.035 Uiso 1 1 calc R
C214 C -0.1058(4) 0.0715(4) 0.6499(3) 0.0252(8) Uani 1 1 d .
H21F H -0.1301 0.1659 0.6537 0.030 Uiso 1 1 calc R
P1 P 0.65020(12) 0.23336(10) 0.17465(8) 0.0261(2) Uani 1 1 d .
F11 F 0.7074(4) 0.3531(3) 0.0798(2) 0.0530(7) Uani 1 1 d .
F12 F 0.4967(3) 0.3139(3) 0.2175(2) 0.0533(8) Uani 1 1 d .
F13 F 0.7254(3) 0.3156(2) 0.2478(2) 0.0383(6) Uani 1 1 d .
F14 F 0.5786(3) 0.1527(3) 0.1007(2) 0.0507(7) Uani 1 1 d .
F15 F 0.8065(3) 0.1557(3) 0.1323(2) 0.0492(7) Uani 1 1 d .
F16 F 0.5932(3) 0.1154(3) 0.2704(2) 0.0527(7) Uani 1 1 d .

loop_
_atom_site_aniso_label
_atom_site_aniso_U_11
_atom_site_aniso_U_22
_atom_site_aniso_U_33
_atom_site_aniso_U_23
_atom_site_aniso_U_13
_atom_site_aniso_U_12
Ru1 0.01507(18) 0.01817(17) 0.01544(17) -0.00257(11) -0.00144(12) -0.00007(12)
Cl1 0.0293(5) 0.0248(5) 0.0220(5) 0.0017(4) -0.0061(4) 0.0018(4)
C11 0.020(2) 0.041(2) 0.035(2) -0.0008(19) -0.0025(18) 0.0042(19)
C12 0.019(2) 0.034(2) 0.0175(19) -0.0042(16) 0.0029(15) 0.0032(17)
C13 0.024(2) 0.0229(19) 0.021(2) -0.0094(15) 0.0020(16) 0.0055(16)
C14 0.017(2) 0.035(2) 0.020(2) -0.0055(16) -0.0002(15) -0.0057(16)
C15 0.019(2) 0.028(2) 0.0159(18) -0.0075(15) 0.0019(15) -0.0031(16)
C16 0.026(2) 0.0211(18) 0.0137(18) -0.0005(14) 0.0016(15) -0.0026(16)
C17 0.021(2) 0.0263(19) 0.0113(17) -0.0020(14) 0.0011(14) -0.0006(16)
C18 0.026(2) 0.029(2) 0.021(2) -0.0021(16) -0.0060(17) 0.0011(17)
C19 0.038(3) 0.043(2) 0.025(2) -0.0028(19) -0.0112(19) 0.001(2)
C110 0.026(2) 0.053(3) 0.034(2) 0.004(2) -0.0066(19) 0.004(2)
C21 0.019(2) 0.028(2) 0.027(2) -0.0077(16) 0.0022(16) 0.0043(16)
C22 0.019(2) 0.032(2) 0.030(2) -0.0056(17) 0.0029(17) -0.0017(17)
C23 0.021(2) 0.0252(19) 0.026(2) 0.0001(16) -0.0053(16) -0.0046(16)
C24 0.023(2) 0.0196(18) 0.023(2) -0.0035(15) -0.0028(16) -0.0002(16)
N25 0.0183(17) 0.0193(15) 0.0169(15) -0.0013(12) -0.0028(13) 0.0001(13)
C26 0.021(2) 0.0229(18) 0.0176(19) -0.0013(15) -0.0032(15) 0.0013(15)
N27 0.0202(17) 0.0233(16) 0.0197(16) -0.0033(13) -0.0018(13) 0.0004(13)
N28 0.0162(16) 0.0193(15) 0.0165(15) -0.0006(12) -0.0026(12) -0.0013(12)
C29 0.022(2) 0.0214(18) 0.0146(18) -0.0023(14) -0.0023(15) -0.0027(15)
C210 0.024(2) 0.027(2) 0.0173(19) -0.0044(15) 0.0010(15) 0.0000(16)
C211 0.035(2) 0.0222(19) 0.024(2) -0.0041(16) 0.0031(18) -0.0069(17)
C212 0.030(2) 0.034(2) 0.025(2) -0.0010(17) -0.0056(18) -0.0156(18)
C213 0.027(2) 0.038(2) 0.025(2) -0.0007(17) -0.0104(18) -0.0040(18)
C214 0.027(2) 0.027(2) 0.023(2) -0.0040(16) -0.0092(17) 0.0015(17)
P1 0.0229(6) 0.0267(5) 0.0278(6) -0.0062(4) -0.0049(4) 0.0008(4)
F11 0.073(2) 0.0425(15) 0.0362(15) 0.0023(12) -0.0068(14) -0.0131(14)
F12 0.0300(15) 0.0626(18) 0.066(2) -0.0173(15) -0.0091(14) 0.0180(14)
F13 0.0427(15) 0.0359(13) 0.0423(15) -0.0188(11) -0.0174(12) 0.0058(11)
F14 0.0616(19) 0.0398(15) 0.0692(19) -0.0163(13) -0.0445(17) 0.0039(13)
F15 0.0331(15) 0.0579(17) 0.0605(18) -0.0328(14) -0.0119(13) 0.0160(13)
F16 0.0594(19) 0.0455(16) 0.0493(17) 0.0115(13) -0.0144(15) -0.0151(14)

loop_
_atom_type_symbol
_atom_type_description
_atom_type_scat_dispersion_real
_atom_type_scat_dispersion_imag
_atom_type_scat_source
C C 0.0033 0.0016 'International Tables Vol C Tables 4.2.6.8 and 6.1.1.4'
H H 0.0000 0.0000 'International Tables Vol C Tables 4.2.6.8 and 6.1.1.4'
Cl Cl 0.1484 0.1585 'International Tables Vol C Tables 4.2.6.8 and 6.1.1.4'
F F 0.0171 0.0103 'International Tables Vol C Tables 4.2.6.8 and 6.1.1.4'
N N 0.0061 0.0033 'International Tables Vol C Tables 4.2.6.8 and 6.1.1.4'
P P 0.1023 0.0942 'International Tables Vol C Tables 4.2.6.8 and 6.1.1.4'
Ru Ru -1.2594 0.8363 'International Tables Vol C Tables 4.2.6.8 and 6.1.1.4'

loop_
_geom_angle_atom_site_label_1
_geom_angle_atom_site_label_2
_geom_angle_atom_site_label_3
_geom_angle
N28 Ru1 N25 75.37(11)
N28 Ru1 C16 93.80(12)
N25 Ru1 C16 126.92(13)
N28 Ru1 C15 148.14(13)
N25 Ru1 C15 95.99(12)
C16 Ru1 C15 66.61(13)
N28 Ru1 C13 167.41(13)
N25 Ru1 C13 117.22(13)
C16 Ru1 C13 78.92(14)
C15 Ru1 C13 36.73(14)
N28 Ru1 C14 101.73(13)
N25 Ru1 C14 164.45(13)
C16 Ru1 C14 37.55(14)
C15 Ru1 C14 78.36(14)
C13 Ru1 C14 66.26(14)
N28 Ru1 C17 112.83(12)
N25 Ru1 C17 99.72(12)
C16 Ru1 C17 36.89(13)
C15 Ru1 C17 37.36(13)
C13 Ru1 C17 67.04(13)
C14 Ru1 C17 66.97(13)
N28 Ru1 C12 130.42(13)
N25 Ru1 C12 152.80(13)
C16 Ru1 C12 66.95(14)
C15 Ru1 C12 66.57(14)
C13 Ru1 C12 37.16(14)
C14 Ru1 C12 36.48(14)
C17 Ru1 C12 79.27(13)
N28 Ru1 Cl1 86.21(8)
N25 Ru1 Cl1 84.57(8)
C16 Ru1 Cl1 147.48(10)
C15 Ru1 Cl1 124.03(10)
C13 Ru1 Cl1 94.42(10)
C14 Ru1 Cl1 110.65(10)
C17 Ru1 Cl1 160.96(10)
C12 Ru1 Cl1 88.45(10)
C14 C12 C13 118.6(3)
C14 C12 C11 121.2(4)
C13 C12 C11 120.2(3)
C14 C12 Ru1 70.7(2)
C13 C12 Ru1 70.3(2)
C11 C12 Ru1 129.3(3)
C15 C13 C12 120.4(3)
C15 C13 Ru1 71.2(2)
C12 C13 Ru1 72.5(2)
C12 C14 C16 120.1(3)
C12 C14 Ru1 72.8(2)
C16 C14 Ru1 69.3(2)
C13 C15 C17 121.5(3)
C13 C15 Ru1 72.1(2)
C17 C15 Ru1 72.3(2)
C17 C16 C14 122.0(3)
C17 C16 Ru1 73.9(2)
C14 C16 Ru1 73.1(2)
C16 C17 C15 117.2(3)
C16 C17 C18 120.8(3)
C15 C17 C18 121.9(3)
C16 C17 Ru1 69.2(2)
C15 C17 Ru1 70.4(2)
C18 C17 Ru1 134.4(3)
C110 C18 C17 114.6(3)
C110 C18 C19 111.0(3)
C17 C18 C19 107.4(3)
C26 C21 C22 117.9(4)
C23 C22 C21 119.6(4)
C22 C23 C24 119.8(4)
N25 C24 C23 121.2(3)
C24 N25 C26 118.3(3)
C24 N25 Ru1 127.2(2)
C26 N25 Ru1 114.4(2)
N25 C26 C21 123.1(3)
N25 C26 N27 116.8(3)
C21 C26 N27 120.0(3)
N28 N27 C26 112.3(3)
N27 N28 C29 114.0(3)
N27 N28 Ru1 121.0(2)
C29 N28 Ru1 125.0(2)
C210 C29 C214 121.5(3)
C210 C29 N28 120.0(3)
C214 C29 N28 118.5(3)
C29 C210 C211 118.7(4)
C212 C211 C210 120.5(4)
C213 C212 C211 120.0(4)
C212 C213 C214 120.8(4)
C213 C214 C29 118.5(4)
F14 P1 F16 90.96(16)
F14 P1 F12 91.24(16)
F16 P1 F12 90.71(17)
F14 P1 F11 89.79(16)
F16 P1 F11 179.18(16)
F12 P1 F11 88.94(17)
F14 P1 F15 90.08(15)
F16 P1 F15 89.86(17)
F12 P1 F15 178.55(16)
F11 P1 F15 90.47(17)
F14 P1 F13 178.99(17)
F16 P1 F13 89.76(15)
F12 P1 F13 89.46(15)
F11 P1 F13 89.50(15)
F15 P1 F13 89.22(14)

loop_
_geom_bond_atom_site_label_1
_geom_bond_atom_site_label_2
_geom_bond_distance
Ru1 N28 2.028(3)
Ru1 N25 2.052(3)
Ru1 C16 2.182(4)
Ru1 C15 2.218(3)
Ru1 C13 2.229(3)
Ru1 C14 2.232(4)
Ru1 C17 2.243(3)
Ru1 C12 2.259(4)
Ru1 Cl1 2.3711(9)
C11 C12 1.499(5)
C12 C14 1.406(5)
C12 C13 1.430(5)
C13 C15 1.401(5)
C14 C16 1.422(5)
C15 C17 1.429(5)
C16 C17 1.401(5)
C17 C18 1.524(5)
C18 C110 1.520(6)
C18 C19 1.529(5)
C21 C26 1.381(5)
C21 C22 1.383(6)
C22 C23 1.371(5)
C23 C24 1.390(5)
C24 N25 1.343(5)
N25 C26 1.354(5)
C26 N27 1.398(5)
N27 N28 1.277(4)
N28 C29 1.436(4)
C29 C210 1.383(5)
C29 C214 1.391(5)
C210 C211 1.387(5)
C211 C212 1.380(6)
C212 C213 1.376(6)
C213 C214 1.383(5)
P1 F14 1.584(3)
P1 F16 1.589(3)
P1 F12 1.590(3)
P1 F11 1.593(3)
P1 F15 1.595(3)
P1 F13 1.604(2)
